data_7231645
loop_
_publ_author_name
'Saraei, Nina'
'Hietsoi, Oleksandr'
'Mullins, Christopher S.'
'Gupta, Alexander J.'
'Frye, Brian C.'
'Mashuta, Mark S.'
'Buchanan, Robert M.'
'Grapperhaus, Craig A.'

_publ_section_title
;
 Streams, cascades, and pools: various water cluster motifs in
 structurally similar Ni(ii) complexes
;
_journal_issue 44
_journal_name_full CrystEngComm
_journal_page_first 7071
_journal_paper_doi 10.1039/C8CE01153B
_journal_volume 20
_journal_year 2018
_chemical_formula_moiety 'C12 H16 N4 Ni O3, H2 O'
_chemical_formula_sum 'C12 H18 N4 Ni O4'
_chemical_formula_weight 341.01
_chemical_name_common '1-methyl-(methyl-(3-(2-ethyl)imino)butanoate) -1H-imidazole-2-carboxamido nickel(II)'
_chemical_name_systematic '1-methyl-(methyl-(3-(2-ethyl)imino)butanoate) -1H-imidazole-2-carboxamido nickel(II)'
_space_group_IT_number 14
_space_group_name_Hall '-P 2ybc'
_space_group_name_H-M_alt 'P 1 21/c 1'
_symmetry_cell_setting monoclinic
_symmetry_space_group_name_Hall '-P 2ybc'
_symmetry_space_group_name_H-M 'P 1 21/c 1'
_atom_sites_solution_hydrogens geom
_atom_sites_solution_primary direct
_atom_sites_solution_secondary difmap
_audit_creation_method SHELXL
_audit_update_record
;
2018-07-11 deposited with the CCDC.
2018-10-12 downloaded from the CCDC.
;
_cell_angle_alpha 90.00
_cell_angle_beta 95.3700(10)
_cell_angle_gamma 90.00
_cell_formula_units_Z 8
_cell_length_a 9.2792(6)
_cell_length_b 13.6005(8)
_cell_length_c 21.7240(13)
_cell_measurement_reflns_used 4410
_cell_measurement_temperature 100(2)
_cell_measurement_theta_max 25.003
_cell_measurement_theta_min 2.21
_cell_volume 2729.6(3)
_computing_cell_refinement 'SAINT 6.36 (Bruker, 2002)'
_computing_data_collection 'SMART 5.628 (Bruker, 2002)'
_computing_data_reduction 'SAINT 6.36 (Bruker, 2002)'
_computing_molecular_graphics 'ORTEP-3 (Farrugia, 1997) and Mercury (Macrae<i>et al.</i>, 2006)'
_computing_publication_material 'PLATON (Spek, 2009)'
_computing_structure_refinement 'SHELXL (Sheldrick, 2008)'
_computing_structure_solution 'SHELXS (Sheldrick, 2008)'
_diffrn_ambient_temperature 100(2)
_diffrn_measured_fraction_theta_full 0.998
_diffrn_measured_fraction_theta_max 0.998
_diffrn_measurement_device_type 'SMART APEX CCD'
_diffrn_measurement_method '\w scans'
_diffrn_radiation_monochromator graphite
_diffrn_radiation_source 'fine-focus sealed tube'
_diffrn_radiation_type MoK\a
_diffrn_radiation_wavelength 0.71073
_diffrn_reflns_av_R_equivalents 0.0435
_diffrn_reflns_av_sigmaI/netI 0.0499
_diffrn_reflns_limit_h_max 11
_diffrn_reflns_limit_h_min -10
_diffrn_reflns_limit_k_max 16
_diffrn_reflns_limit_k_min -16
_diffrn_reflns_limit_l_max 25
_diffrn_reflns_limit_l_min -25
_diffrn_reflns_number 19823
_diffrn_reflns_theta_full 25.12
_diffrn_reflns_theta_max 25.12
_diffrn_reflns_theta_min 1.77
_diffrn_standards_decay_% <0.1
_diffrn_standards_interval_count 0
_diffrn_standards_interval_time 0
_diffrn_standards_number 0
_exptl_absorpt_coefficient_mu 1.444
_exptl_absorpt_correction_T_max 1
_exptl_absorpt_correction_T_min 0.754
_exptl_absorpt_correction_type multi-scan
_exptl_absorpt_process_details
;
SADABS; Sheldrick, (1996).
;
_exptl_crystal_colour orange
_exptl_crystal_density_diffrn 1.660
_exptl_crystal_density_method 'not measured'
_exptl_crystal_description plate
_exptl_crystal_F_000 1424
_exptl_crystal_recrystallization_method 'Re-crystallisation from solvent: acetonitrile'
_exptl_crystal_size_max 0.242
_exptl_crystal_size_mid 0.135
_exptl_crystal_size_min 0.030
_refine_diff_density_max 0.601
_refine_diff_density_min -0.302
_refine_diff_density_rms 0.069
_refine_ls_extinction_method none
_refine_ls_goodness_of_fit_ref 1.057
_refine_ls_hydrogen_treatment mixed
_refine_ls_matrix_type full
_refine_ls_number_parameters 452
_refine_ls_number_reflns 4861
_refine_ls_number_restraints 0
_refine_ls_restrained_S_all 1.057
_refine_ls_R_factor_all 0.0561
_refine_ls_R_factor_gt 0.0364
_refine_ls_shift/su_max 0.000
_refine_ls_shift/su_mean 0.000
_refine_ls_structure_factor_coef Fsqd
_refine_ls_weighting_details 'calc w=1/[\s^2^(Fo^2^)+(0.0158P)^2^+0.2835P] where P=(Fo^2^+2Fc^2^)/3'
_refine_ls_weighting_scheme calc
_refine_ls_wR_factor_gt 0.0593
_refine_ls_wR_factor_ref 0.0628
_reflns_number_gt 3728
_reflns_number_total 4861
_reflns_threshold_expression I>2\s(I)
_cod_data_source_file c8ce01153b2.cif
_cod_data_source_block 5
_cod_depositor_comments
;
The following automatic conversions were performed:

'_symmetry_cell_setting' value 'Monoclinic' changed to 'monoclinic'
according to
/home/data/users/saulius/crontab/automatic-downloads/rss-feeds/RSC/lib/dictionaries/cif_core.dic
dictionary named 'cif_core.dic' version 2.4.2 from 2011-04-26.

Automatic conversion script
Id: cif_fix_values 4973 2017-02-22 13:04:09Z antanas 

 Adding full bibliography for 7231642--7231645.cif.
;
_cod_original_sg_symbol_Hall '-P 2ybc '
_cod_original_sg_symbol_H-M 'P 21/c'
_cod_database_code 7231645

loop_
_symmetry_equiv_pos_as_xyz
'x, y, z'
'-x, y+1/2, -z+1/2'
'-x, -y, -z'
'x, -y-1/2, z-1/2'

loop_
_atom_site_label
_atom_site_type_symbol
_atom_site_fract_x
_atom_site_fract_y
_atom_site_fract_z
_atom_site_U_iso_or_equiv
_atom_site_adp_type
_atom_site_occupancy
_atom_site_symmetry_multiplicity
_atom_site_calc_flag
_atom_site_refinement_flags
Ni1 Ni 0.32701(4) 0.58195(3) 0.211669(17) 0.01827(11) Uani 1 1 d .
O1 O 0.4729(2) 0.58158(14) 0.38952(8) 0.0220(5) Uani 1 1 d .
O2 O 0.1890(2) 0.58093(14) 0.14397(8) 0.0215(5) Uani 1 1 d .
O3 O 0.1119(2) 0.58853(15) 0.04275(9) 0.0314(5) Uani 1 1 d .
N1 N 0.1849(2) 0.57483(16) 0.26832(10) 0.0174(5) Uani 1 1 d .
N2 N 0.1400(2) 0.57073(16) 0.36592(10) 0.0190(6) Uani 1 1 d .
N3 N 0.4542(2) 0.58103(16) 0.28205(10) 0.0181(5) Uani 1 1 d .
N4 N 0.4887(2) 0.58603(16) 0.16851(10) 0.0208(6) Uani 1 1 d .
C1 C 0.2438(3) 0.57443(19) 0.32660(13) 0.0173(7) Uani 1 1 d .
C2 C 0.0374(3) 0.5713(2) 0.27085(14) 0.0196(7) Uani 1 1 d .
H2 H -0.024(3) 0.5689(19) 0.2348(12) 0.023 Uiso 1 1 d .
C3 C 0.0090(3) 0.5685(2) 0.33048(14) 0.0207(7) Uani 1 1 d .
H3 H -0.075(3) 0.5627(19) 0.3508(12) 0.025 Uiso 1 1 d .
C4 C 0.1597(3) 0.5718(2) 0.43349(12) 0.0259(7) Uani 1 1 d .
H4A H 0.2498 0.5376 0.4476 0.039 Uiso 1 1 calc R
H4B H 0.0779 0.5385 0.4500 0.039 Uiso 1 1 calc R
H4C H 0.1647 0.6399 0.4482 0.039 Uiso 1 1 calc R
C5 C 0.4047(3) 0.57958(19) 0.33703(14) 0.0186(7) Uani 1 1 d .
C6 C 0.6065(3) 0.5951(2) 0.27429(14) 0.0206(7) Uani 1 1 d .
H6A H 0.669(3) 0.554(2) 0.3015(12) 0.024(8) Uiso 1 1 d .
H6B H 0.633(3) 0.664(2) 0.2842(12) 0.022(8) Uiso 1 1 d .
C7 C 0.6275(3) 0.5739(2) 0.20729(14) 0.0217(7) Uani 1 1 d .
H7A H 0.706(3) 0.618(2) 0.1919(12) 0.026 Uiso 1 1 d .
H7B H 0.661(3) 0.507(2) 0.2045(12) 0.026 Uiso 1 1 d .
C8 C 0.4869(3) 0.5879(2) 0.10796(13) 0.0213(7) Uani 1 1 d .
C9 C 0.3587(3) 0.5916(2) 0.06873(14) 0.0244(7) Uani 1 1 d .
H9 H 0.364(3) 0.5964(19) 0.0254(12) 0.019(8) Uiso 1 1 d .
C10 C 0.2222(3) 0.5875(2) 0.08823(14) 0.0232(7) Uani 1 1 d .
C11 C 0.6266(3) 0.5855(2) 0.07743(13) 0.0272(8) Uani 1 1 d .
H11A H 0.6840 0.6441 0.0894 0.041 Uiso 1 1 calc R
H11B H 0.6049 0.5844 0.0324 0.041 Uiso 1 1 calc R
H11C H 0.6816 0.5265 0.0907 0.041 Uiso 1 1 calc R
C12 C -0.0305(3) 0.5859(2) 0.06066(14) 0.0319(8) Uani 1 1 d .
H12A H -0.0407 0.5296 0.0881 0.048 Uiso 1 1 calc R
H12B H -0.0994 0.5795 0.0238 0.048 Uiso 1 1 calc R
H12C H -0.0501 0.6468 0.0825 0.048 Uiso 1 1 calc R
Ni2 Ni 0.29953(4) 0.81885(3) 0.254582(17) 0.01685(11) Uani 1 1 d .
O4 O 0.1697(2) 0.84848(14) 0.07616(8) 0.0231(5) Uani 1 1 d .
O5 O 0.42956(19) 0.81747(13) 0.32466(8) 0.0191(5) Uani 1 1 d .
O6 O 0.4972(2) 0.82289(14) 0.42642(8) 0.0241(5) Uani 1 1 d .
N5 N 0.4484(2) 0.83162(15) 0.20088(10) 0.0163(5) Uani 1 1 d .
N6 N 0.5015(2) 0.84194(16) 0.10456(10) 0.0176(5) Uani 1 1 d .
N7 N 0.1790(2) 0.82374(16) 0.18240(10) 0.0176(5) Uani 1 1 d .
N8 N 0.1321(2) 0.81554(16) 0.29434(10) 0.0176(5) Uani 1 1 d .
C13 C 0.3949(3) 0.83805(19) 0.14191(13) 0.0173(7) Uani 1 1 d .
C14 C 0.5961(3) 0.8335(2) 0.20073(14) 0.0187(7) Uani 1 1 d .
H14 H 0.657(3) 0.8298(18) 0.2372(12) 0.016(8) Uiso 1 1 d .
C15 C 0.6302(3) 0.8394(2) 0.14179(14) 0.0195(7) Uani 1 1 d .
H15 H 0.718(3) 0.8411(19) 0.1236(12) 0.023 Uiso 1 1 d .
C16 C 0.4885(3) 0.8498(2) 0.03708(12) 0.0246(7) Uani 1 1 d .
H16A H 0.4056 0.8108 0.0198 0.037 Uiso 1 1 calc R
H16B H 0.5771 0.8251 0.0212 0.037 Uiso 1 1 calc R
H16C H 0.4740 0.9188 0.0251 0.037 Uiso 1 1 calc R
C17 C 0.2344(3) 0.83687(19) 0.12920(14) 0.0184(7) Uani 1 1 d .
C18 C 0.0254(3) 0.8078(3) 0.18682(14) 0.0225(7) Uani 1 1 d .
H18A H -0.002(3) 0.7382(19) 0.1712(11) 0.019(7) Uiso 1 1 d .
H18B H -0.029(3) 0.8532(19) 0.1621(12) 0.021(8) Uiso 1 1 d .
C19 C -0.0051(3) 0.8204(2) 0.25391(14) 0.0208(7) Uani 1 1 d .
H19A H -0.052(3) 0.8834(19) 0.2595(11) 0.013(7) Uiso 1 1 d .
H19B H -0.073(3) 0.7709(19) 0.2643(11) 0.018(8) Uiso 1 1 d .
C20 C 0.1271(3) 0.8184(2) 0.35499(13) 0.0201(7) Uani 1 1 d .
C21 C 0.2514(3) 0.8199(2) 0.39657(14) 0.0214(7) Uani 1 1 d .
H21 H 0.238(3) 0.8187(18) 0.4404(12) 0.018(7) Uiso 1 1 d .
C22 C 0.3917(3) 0.8193(2) 0.37933(13) 0.0201(7) Uani 1 1 d .
C23 C -0.0167(3) 0.8213(2) 0.38177(13) 0.0260(7) Uani 1 1 d .
H23A H -0.0706 0.8797 0.3665 0.039 Uiso 1 1 calc R
H23B H -0.0009 0.8239 0.4270 0.039 Uiso 1 1 calc R
H23C H -0.0723 0.7622 0.3692 0.039 Uiso 1 1 calc R
C24 C 0.6432(3) 0.8186(2) 0.40953(13) 0.0253(7) Uani 1 1 d .
H24A H 0.6561 0.7585 0.3858 0.038 Uiso 1 1 calc R
H24B H 0.7108 0.8183 0.4470 0.038 Uiso 1 1 calc R
H24C H 0.6621 0.8761 0.3843 0.038 Uiso 1 1 calc R
O7 O 0.7620(3) 0.55899(19) 0.43264(11) 0.0257(6) Uani 1 1 d .
H7OA H 0.684(3) 0.567(2) 0.4187(14) 0.029(11) Uiso 1 1 d .
H7OB H 0.779(4) 0.503(3) 0.4354(17) 0.059(15) Uiso 1 1 d .
O8 O 0.8686(3) 0.68020(18) 0.53514(12) 0.0311(6) Uani 1 1 d .
H8OA H 0.844(3) 0.648(2) 0.5044(15) 0.038(11) Uiso 1 1 d .
H8OB H 0.953(4) 0.677(2) 0.5411(15) 0.041(12) Uiso 1 1 d .

loop_
_atom_site_aniso_label
_atom_site_aniso_U_11
_atom_site_aniso_U_22
_atom_site_aniso_U_33
_atom_site_aniso_U_23
_atom_site_aniso_U_13
_atom_site_aniso_U_12
Ni1 0.0192(2) 0.0190(2) 0.0160(2) 0.00003(17) -0.00148(17) 0.00055(17)
O1 0.0214(12) 0.0261(12) 0.0175(11) 0.0016(9) -0.0034(9) -0.0006(9)
O2 0.0231(12) 0.0252(12) 0.0154(11) -0.0006(9) -0.0016(9) -0.0007(9)
O3 0.0295(13) 0.0418(14) 0.0218(12) -0.0016(10) -0.0037(10) -0.0024(11)
N1 0.0178(14) 0.0167(13) 0.0168(13) 0.0001(10) -0.0029(11) 0.0000(11)
N2 0.0179(14) 0.0188(14) 0.0202(14) 0.0013(11) 0.0005(11) -0.0015(11)
N3 0.0168(14) 0.0185(13) 0.0186(14) 0.0011(11) -0.0004(11) -0.0005(11)
N4 0.0236(15) 0.0178(13) 0.0201(14) 0.0004(11) -0.0034(12) 0.0009(11)
C1 0.0209(17) 0.0129(15) 0.0179(16) 0.0008(13) 0.0001(13) -0.0004(13)
C2 0.0183(18) 0.0165(16) 0.0227(18) 0.0008(14) -0.0047(14) -0.0012(13)
C3 0.0197(18) 0.0164(16) 0.0258(19) 0.0012(14) 0.0017(14) -0.0015(14)
C4 0.0249(18) 0.0340(19) 0.0185(17) 0.0051(14) 0.0003(14) -0.0024(15)
C5 0.0213(17) 0.0108(15) 0.0234(18) 0.0010(13) 0.0001(14) 0.0017(13)
C6 0.0155(17) 0.0237(19) 0.0221(18) 0.0030(14) -0.0007(14) -0.0001(14)
C7 0.0206(18) 0.0189(17) 0.0254(18) 0.0016(15) 0.0015(14) 0.0019(14)
C8 0.0283(19) 0.0135(16) 0.0223(18) -0.0007(13) 0.0035(14) 0.0001(13)
C9 0.033(2) 0.0252(18) 0.0144(17) 0.0015(14) -0.0009(15) 0.0005(15)
C10 0.0301(19) 0.0155(16) 0.0222(18) -0.0025(14) -0.0068(15) 0.0005(14)
C11 0.0323(19) 0.0283(18) 0.0217(17) 0.0010(14) 0.0064(15) 0.0038(15)
C12 0.032(2) 0.037(2) 0.0254(18) 0.0002(16) -0.0038(16) 0.0034(16)
Ni2 0.0146(2) 0.0182(2) 0.0174(2) 0.00153(17) -0.00012(16) -0.00055(17)
O4 0.0188(12) 0.0320(13) 0.0175(11) 0.0049(9) -0.0029(9) -0.0016(9)
O5 0.0175(11) 0.0221(11) 0.0177(11) 0.0003(9) 0.0013(9) 0.0009(9)
O6 0.0166(11) 0.0357(13) 0.0197(11) -0.0025(10) 0.0003(9) -0.0030(10)
N5 0.0156(14) 0.0152(13) 0.0177(13) 0.0009(11) -0.0006(11) 0.0002(10)
N6 0.0156(13) 0.0191(14) 0.0177(13) 0.0007(10) 0.0003(11) -0.0002(10)
N7 0.0112(13) 0.0213(14) 0.0201(14) 0.0029(11) 0.0002(11) -0.0010(11)
N8 0.0135(13) 0.0204(13) 0.0188(14) -0.0007(11) 0.0015(11) -0.0004(11)
C13 0.0180(17) 0.0135(16) 0.0203(17) -0.0001(12) 0.0007(13) -0.0016(12)
C14 0.0166(17) 0.0183(17) 0.0203(17) -0.0006(14) -0.0032(14) 0.0016(13)
C15 0.0120(16) 0.0189(17) 0.0274(19) 0.0020(13) 0.0002(14) -0.0002(13)
C16 0.0232(18) 0.0323(19) 0.0186(17) 0.0008(14) 0.0039(14) 0.0011(14)
C17 0.0154(17) 0.0148(16) 0.0244(18) -0.0004(13) -0.0014(14) -0.0001(13)
C18 0.0161(18) 0.0261(19) 0.0246(18) 0.0036(15) -0.0025(14) -0.0013(15)
C19 0.0136(17) 0.0216(18) 0.0271(18) 0.0049(15) 0.0012(14) 0.0011(15)
C20 0.0204(17) 0.0141(16) 0.0263(18) -0.0025(13) 0.0055(14) -0.0005(13)
C21 0.0207(18) 0.0256(18) 0.0187(17) -0.0035(14) 0.0058(14) -0.0007(14)
C22 0.0264(18) 0.0140(16) 0.0191(17) -0.0034(13) -0.0025(14) -0.0020(14)
C23 0.0222(18) 0.0314(19) 0.0251(17) -0.0028(15) 0.0063(14) -0.0016(15)
C24 0.0205(18) 0.0339(19) 0.0212(17) -0.0023(15) -0.0001(14) 0.0008(15)
O7 0.0198(15) 0.0287(16) 0.0272(13) -0.0005(11) -0.0058(11) 0.0017(12)
O8 0.0197(15) 0.0405(15) 0.0324(15) -0.0145(12) -0.0009(12) -0.0020(12)

loop_
_atom_type_symbol
_atom_type_description
_atom_type_scat_dispersion_real
_atom_type_scat_dispersion_imag
_atom_type_scat_source
C C 0.0033 0.0016 'International Tables Vol C Tables 4.2.6.8 and 6.1.1.4'
H H 0.0000 0.0000 'International Tables Vol C Tables 4.2.6.8 and 6.1.1.4'
N N 0.0061 0.0033 'International Tables Vol C Tables 4.2.6.8 and 6.1.1.4'
O O 0.0106 0.0060 'International Tables Vol C Tables 4.2.6.8 and 6.1.1.4'
Ni Ni 0.3393 1.1124 'International Tables Vol C Tables 4.2.6.8 and 6.1.1.4'

loop_
_geom_angle_atom_site_label_1
_geom_angle_atom_site_label_2
_geom_angle_atom_site_label_3
_geom_angle
_geom_angle_publ_flag
N3 Ni1 N4 86.21(10) no
N3 Ni1 O2 176.19(10) no
N4 Ni1 O2 97.53(9) no
N3 Ni1 N1 83.74(10) no
N4 Ni1 N1 169.88(10) no
O2 Ni1 N1 92.50(9) no
C10 O2 Ni1 122.61(19) no
C10 O3 C12 117.5(2) no
C1 N1 C2 106.5(2) no
C1 N1 Ni1 111.71(18) no
C2 N1 Ni1 141.8(2) no
C1 N2 C3 107.0(2) no
C1 N2 C4 127.3(2) no
C3 N2 C4 125.6(2) no
C5 N3 C6 122.2(2) no
C5 N3 Ni1 120.09(19) no
C6 N3 Ni1 117.24(18) no
C8 N4 C7 120.0(3) no
C8 N4 Ni1 125.1(2) no
C7 N4 Ni1 114.42(18) no
N1 C1 N2 110.4(2) no
N1 C1 C5 117.5(3) no
N2 C1 C5 132.1(2) no
C3 C2 N1 109.0(3) no
C3 C2 H2 130.7(17) no
N1 C2 H2 120.3(17) no
C2 C3 N2 107.2(3) no
C2 C3 H3 134.7(17) no
N2 C3 H3 118.1(17) no
N2 C4 H4A 109.5 no
N2 C4 H4B 109.5 no
H4A C4 H4B 109.5 no
N2 C4 H4C 109.5 no
H4A C4 H4C 109.5 no
H4B C4 H4C 109.5 no
O1 C5 N3 129.4(3) no
O1 C5 C1 123.6(3) no
N3 C5 C1 107.0(2) no
N3 C6 C7 107.5(2) no
N3 C6 H6A 112.7(16) no
C7 C6 H6A 110.7(16) no
N3 C6 H6B 108.9(15) no
C7 C6 H6B 109.7(15) no
H6A C6 H6B 107(2) no
N4 C7 C6 110.0(2) no
N4 C7 H7A 110.8(15) no
C6 C7 H7A 111.1(15) no
N4 C7 H7B 109.5(16) no
C6 C7 H7B 108.0(16) no
H7A C7 H7B 107(2) no
N4 C8 C9 122.8(3) no
N4 C8 C11 120.5(3) no
C9 C8 C11 116.7(3) no
C10 C9 C8 124.5(3) no
C10 C9 H9 116.4(16) no
C8 C9 H9 119.0(16) no
O2 C10 O3 117.3(3) no
O2 C10 C9 127.2(3) no
O3 C10 C9 115.5(3) no
C8 C11 H11A 109.5 no
C8 C11 H11B 109.5 no
H11A C11 H11B 109.5 no
C8 C11 H11C 109.5 no
H11A C11 H11C 109.5 no
H11B C11 H11C 109.5 no
O3 C12 H12A 109.5 no
O3 C12 H12B 109.5 no
H12A C12 H12B 109.5 no
O3 C12 H12C 109.5 no
H12A C12 H12C 109.5 no
H12B C12 H12C 109.5 no
N7 Ni2 N8 85.91(10) no
N7 Ni2 O5 176.50(10) no
N8 Ni2 O5 97.30(9) no
N7 Ni2 N5 83.81(10) no
N8 Ni2 N5 169.14(10) no
O5 Ni2 N5 92.90(9) no
C22 O5 Ni2 123.54(18) no
C22 O6 C24 116.1(2) no
C13 N5 C14 106.2(2) no
C13 N5 Ni2 111.73(18) no
C14 N5 Ni2 142.0(2) no
C13 N6 C15 107.0(2) no
C13 N6 C16 127.9(2) no
C15 N6 C16 125.1(2) no
C17 N7 C18 122.8(2) no
C17 N7 Ni2 119.70(19) no
C18 N7 Ni2 117.38(19) no
C20 N8 C19 118.8(2) no
C20 N8 Ni2 125.1(2) no
C19 N8 Ni2 115.86(17) no
N5 C13 N6 110.9(2) no
N5 C13 C17 116.9(3) no
N6 C13 C17 132.2(3) no
C15 C14 N5 109.0(3) no
C15 C14 H14 129.2(16) no
N5 C14 H14 121.8(16) no
C14 C15 N6 106.9(3) no
C14 C15 H15 133.6(17) no
N6 C15 H15 119.5(16) no
N6 C16 H16A 109.5 no
N6 C16 H16B 109.5 no
H16A C16 H16B 109.5 no
N6 C16 H16C 109.5 no
H16A C16 H16C 109.5 no
H16B C16 H16C 109.5 no
O4 C17 N7 128.8(3) no
O4 C17 C13 123.5(3) no
N7 C17 C13 107.7(2) no
N7 C18 C19 108.6(2) no
N7 C18 H18A 109.1(14) no
C19 C18 H18A 111.0(14) no
N7 C18 H18B 110.3(17) no
C19 C18 H18B 109.6(16) no
H18A C18 H18B 108(2) no
N8 C19 C18 109.7(2) no
N8 C19 H19A 109.5(15) no
C18 C19 H19A 110.1(15) no
N8 C19 H19B 112.2(15) no
C18 C19 H19B 109.3(15) no
H19A C19 H19B 106(2) no
N8 C20 C21 122.7(3) no
N8 C20 C23 120.0(3) no
C21 C20 C23 117.3(3) no
C22 C21 C20 124.3(3) no
C22 C21 H21 118.2(15) no
C20 C21 H21 117.4(15) no
O5 C22 O6 117.7(3) no
O5 C22 C21 127.0(3) no
O6 C22 C21 115.3(3) no
C20 C23 H23A 109.5 no
C20 C23 H23B 109.5 no
H23A C23 H23B 109.5 no
C20 C23 H23C 109.5 no
H23A C23 H23C 109.5 no
H23B C23 H23C 109.5 no
O6 C24 H24A 109.5 no
O6 C24 H24B 109.5 no
H24A C24 H24B 109.5 no
O6 C24 H24C 109.5 no
H24A C24 H24C 109.5 no
H24B C24 H24C 109.5 no
H7OA O7 H7OB 111(4) no
H8OA O8 H8OB 108(3) no

loop_
_geom_bond_atom_site_label_1
_geom_bond_atom_site_label_2
_geom_bond_distance
_geom_bond_publ_flag
Ni1 N3 1.842(2) no
Ni1 N4 1.843(2) no
Ni1 O2 1.8578(18) no
Ni1 N1 1.889(2) no
O1 C5 1.252(3) no
O2 C10 1.280(3) no
O3 C10 1.354(3) no
O3 C12 1.413(3) no
N1 C1 1.331(3) no
N1 C2 1.375(3) no
N2 C1 1.347(3) no
N2 C3 1.377(3) no
N2 C4 1.462(3) no
N3 C5 1.319(3) no
N3 C6 1.452(4) no
N4 C8 1.314(3) no
N4 C7 1.481(3) no
C1 C5 1.490(4) no
C2 C3 1.347(4) no
C2 H2 0.92(3) no
C3 H3 0.94(3) no
C4 H4A 0.9800 no
C4 H4B 0.9800 no
C4 H4C 0.9800 no
C6 C7 1.514(4) no
C6 H6A 0.97(3) no
C6 H6B 0.99(3) no
C7 H7A 1.02(3) no
C7 H7B 0.96(3) no
C8 C9 1.398(4) no
C8 C11 1.511(4) no
C9 C10 1.374(4) no
C9 H9 0.95(3) no
C11 H11A 0.9800 no
C11 H11B 0.9800 no
C11 H11C 0.9800 no
C12 H12A 0.9800 no
C12 H12B 0.9800 no
C12 H12C 0.9800 no
Ni2 N7 1.840(2) no
Ni2 N8 1.847(2) no
Ni2 O5 1.8521(18) no
Ni2 N5 1.898(2) no
O4 C17 1.258(3) no
O5 C22 1.270(3) no
O6 C22 1.349(3) no
O6 C24 1.438(3) no
N5 C13 1.333(3) no
N5 C14 1.371(3) no
N6 C13 1.338(3) no
N6 C15 1.378(3) no
N6 C16 1.463(3) no
N7 C17 1.320(3) no
N7 C18 1.453(4) no
N8 C20 1.323(3) no
N8 C19 1.479(3) no
C13 C17 1.490(4) no
C14 C15 1.350(4) no
C14 H14 0.93(2) no
C15 H15 0.94(3) no
C16 H16A 0.9800 no
C16 H16B 0.9800 no
C16 H16C 0.9800 no
C18 C19 1.520(4) no
C18 H18A 1.03(3) no
C18 H18B 0.94(3) no
C19 H19A 0.97(2) no
C19 H19B 0.96(3) no
C20 C21 1.397(4) no
C20 C23 1.505(4) no
C21 C22 1.388(4) no
C21 H21 0.97(2) no
C23 H23A 0.9800 no
C23 H23B 0.9800 no
C23 H23C 0.9800 no
C24 H24A 0.9800 no
C24 H24B 0.9800 no
C24 H24C 0.9800 no
O7 H7OA 0.76(3) no
O7 H7OB 0.78(4) no
O8 H8OA 0.82(3) no
O8 H8OB 0.78(3) no

loop_
_geom_torsion_atom_site_label_1
_geom_torsion_atom_site_label_2
_geom_torsion_atom_site_label_3
_geom_torsion_atom_site_label_4
_geom_torsion
_geom_torsion_publ_flag
N4 Ni1 O2 C10 -3.3(2) no
N1 Ni1 O2 C10 177.9(2) no
N3 Ni1 N1 C1 1.00(19) no
N4 Ni1 N1 C1 7.6(7) no
O2 Ni1 N1 C1 -179.64(18) no
N3 Ni1 N1 C2 179.6(3) no
N4 Ni1 N1 C2 -173.8(5) no
O2 Ni1 N1 C2 -1.0(3) no
N4 Ni1 N3 C5 179.0(2) no
N1 Ni1 N3 C5 -2.2(2) no
N4 Ni1 N3 C6 7.0(2) no
N1 Ni1 N3 C6 -174.2(2) no
N3 Ni1 N4 C8 179.7(2) no
O2 Ni1 N4 C8 0.4(2) no
N1 Ni1 N4 C8 173.1(5) no
N3 Ni1 N4 C7 7.29(19) no
O2 Ni1 N4 C7 -172.00(19) no
N1 Ni1 N4 C7 0.7(7) no
C2 N1 C1 N2 0.0(3) no
Ni1 N1 C1 N2 179.12(17) no
C2 N1 C1 C5 -179.0(2) no
Ni1 N1 C1 C5 0.1(3) no
C3 N2 C1 N1 0.1(3) no
C4 N2 C1 N1 -178.2(2) no
C3 N2 C1 C5 179.0(3) no
C4 N2 C1 C5 0.6(5) no
C1 N1 C2 C3 -0.1(3) no
Ni1 N1 C2 C3 -178.8(2) no
N1 C2 C3 N2 0.2(3) no
C1 N2 C3 C2 -0.2(3) no
C4 N2 C3 C2 178.2(2) no
C6 N3 C5 O1 -6.1(5) no
Ni1 N3 C5 O1 -177.7(2) no
C6 N3 C5 C1 174.1(2) no
Ni1 N3 C5 C1 2.5(3) no
N1 C1 C5 O1 178.6(2) no
N2 C1 C5 O1 -0.2(5) no
N1 C1 C5 N3 -1.6(3) no
N2 C1 C5 N3 179.6(3) no
C5 N3 C6 C7 169.7(3) no
Ni1 N3 C6 C7 -18.5(3) no
C8 N4 C7 C6 168.2(3) no
Ni1 N4 C7 C6 -19.0(3) no
N3 C6 C7 N4 22.7(3) no
C7 N4 C8 C9 175.0(3) no
Ni1 N4 C8 C9 3.0(4) no
C7 N4 C8 C11 -4.6(4) no
Ni1 N4 C8 C11 -176.6(2) no
N4 C8 C9 C10 -4.2(5) no
C11 C8 C9 C10 175.4(3) no
Ni1 O2 C10 O3 -178.31(17) no
Ni1 O2 C10 C9 3.2(4) no
C12 O3 C10 O2 2.3(4) no
C12 O3 C10 C9 -179.1(3) no
C8 C9 C10 O2 0.8(5) no
C8 C9 C10 O3 -177.7(3) no
N8 Ni2 O5 C22 -3.2(2) no
N5 Ni2 O5 C22 173.1(2) no
N7 Ni2 N5 C13 0.44(18) no
N8 Ni2 N5 C13 -18.5(6) no
O5 Ni2 N5 C13 -178.36(18) no
N7 Ni2 N5 C14 -176.5(3) no
N8 Ni2 N5 C14 164.6(4) no
O5 Ni2 N5 C14 4.7(3) no
N8 Ni2 N7 C17 173.8(2) no
N5 Ni2 N7 C17 -2.7(2) no
N8 Ni2 N7 C18 -9.2(2) no
N5 Ni2 N7 C18 174.3(2) no
N7 Ni2 N8 C20 -174.8(2) no
O5 Ni2 N8 C20 3.8(2) no
N5 Ni2 N8 C20 -155.9(4) no
N7 Ni2 N8 C19 -1.3(2) no
O5 Ni2 N8 C19 177.3(2) no
N5 Ni2 N8 C19 17.5(6) no
C14 N5 C13 N6 1.2(3) no
Ni2 N5 C13 N6 -176.84(17) no
C14 N5 C13 C17 179.6(2) no
Ni2 N5 C13 C17 1.6(3) no
C15 N6 C13 N5 -1.0(3) no
C16 N6 C13 N5 -179.6(2) no
C15 N6 C13 C17 -179.0(3) no
C16 N6 C13 C17 2.3(5) no
C13 N5 C14 C15 -0.9(3) no
Ni2 N5 C14 C15 176.1(2) no
N5 C14 C15 N6 0.4(3) no
C13 N6 C15 C14 0.3(3) no
C16 N6 C15 C14 179.0(2) no
C18 N7 C17 O4 8.3(5) no
Ni2 N7 C17 O4 -174.9(2) no
C18 N7 C17 C13 -172.9(2) no
Ni2 N7 C17 C13 3.9(3) no
N5 C13 C17 O4 175.5(2) no
N6 C13 C17 O4 -6.6(5) no
N5 C13 C17 N7 -3.4(3) no
N6 C13 C17 N7 174.5(3) no
C17 N7 C18 C19 -166.4(3) no
Ni2 N7 C18 C19 16.7(3) no
C20 N8 C19 C18 -175.5(3) no
Ni2 N8 C19 C18 10.6(3) no
N7 C18 C19 N8 -16.4(3) no
C19 N8 C20 C21 -176.3(3) no
Ni2 N8 C20 C21 -3.0(4) no
C19 N8 C20 C23 3.1(4) no
Ni2 N8 C20 C23 176.3(2) no
N8 C20 C21 C22 0.5(5) no
C23 C20 C21 C22 -178.9(3) no
Ni2 O5 C22 O6 -176.78(17) no
Ni2 O5 C22 C21 1.8(4) no
C24 O6 C22 O5 -3.5(4) no
C24 O6 C22 C21 177.8(2) no
C20 C21 C22 O5 0.1(5) no
C20 C21 C22 O6 178.7(3) no
